data_4120745
loop_
_publ_author_name
'Oleg Bondarev'
'Aslam A. Khan'
'Xiaoyan Tu'
'Yulia V. Sevryugina'
'Satish S. Jalisatgi'
'M. Frederick Hawthorne'

_publ_section_title
;
 Synthesis of [closo-B12(OH)11NH3]-: A New Heterobifunctional Dodecaborane
 Scaffold for Drug Delivery Applications
;
_journal_name_full 'Journal of the American Chemical Society'
_journal_page_first 13204
_journal_page_last 13211
_journal_paper_doi 10.1021/ja4069613
_journal_volume 135
_journal_year 2013
_chemical_formula_moiety
;
 B12 (O H)11 N O2 (P (C6 H5)4)2 (C H3 O H)5 (H2 O)3
;
_chemical_formula_sum 'C53 H77 B12 N O21 P2'
_chemical_formula_weight 1255.82
_chemical_name_systematic
;
 bis(tetraphenylphosphonium) nitroundecahydroxy-closo-dodecaborate(2-) 
 trihydrate penta(methanol) solvate    
;
_space_group_IT_number 14
_symmetry_cell_setting monoclinic
_symmetry_Int_Tables_number 14
_symmetry_space_group_name_Hall '-P 2ybc'
_symmetry_space_group_name_H-M 'P 1 21/c 1'
_atom_sites_solution_hydrogens geom
_atom_sites_solution_primary direct
_atom_sites_solution_secondary difmap
_audit_update_record
;
2013-07-18 # Formatted by publCIF
;
_cell_angle_alpha 90.00
_cell_angle_beta 95.249(1)
_cell_angle_gamma 90.00
_cell_formula_units_Z 4
_cell_length_a 7.1715(2)
_cell_length_b 27.4949(6)
_cell_length_c 30.6373(7)
_cell_measurement_reflns_used 9229
_cell_measurement_temperature 100(2)
_cell_measurement_theta_max 66.25
_cell_measurement_theta_min 2.90
_cell_volume 6015.7(3)
_computing_cell_refinement 'Bruker SAINT 7.68A'
_computing_data_collection 'Bruker APEX 2010.9.1'
_computing_data_reduction 'Bruker SADABS 2008/1'
_computing_molecular_graphics 'Bruker XP 5.1'
_computing_publication_material 'Bruker XCIF 2008/2'
_computing_structure_refinement 'Bruker SHELXTL 2008/4'
_computing_structure_solution 'Bruker SHELXTL 2008/4'
_diffrn_ambient_temperature 100(2)
_diffrn_measured_fraction_theta_full 0.988
_diffrn_measured_fraction_theta_max 0.988
_diffrn_measurement_device_type 'Bruker SMART APEX2 area detector'
_diffrn_measurement_method '0.5 deg wide \w exposures'
_diffrn_radiation_monochromator 'Quazar optics'
_diffrn_radiation_source 'ImuS micro-focus source with Quazar optics'
_diffrn_radiation_type Cu-K\a
_diffrn_radiation_wavelength 1.54178
_diffrn_reflns_av_R_equivalents 0.0688
_diffrn_reflns_av_sigmaI/netI 0.0375
_diffrn_reflns_limit_h_max 8
_diffrn_reflns_limit_h_min -7
_diffrn_reflns_limit_k_max 32
_diffrn_reflns_limit_k_min -32
_diffrn_reflns_limit_l_max 36
_diffrn_reflns_limit_l_min -36
_diffrn_reflns_number 80704
_diffrn_reflns_theta_full 66.48
_diffrn_reflns_theta_max 66.48
_diffrn_reflns_theta_min 2.16
_exptl_absorpt_coefficient_mu 1.305
_exptl_absorpt_correction_T_max 0.75
_exptl_absorpt_correction_T_min 0.66
_exptl_absorpt_correction_type multi-scan
_exptl_absorpt_process_details
;
 Bruker SADABS 2008/1
;
_exptl_crystal_colour yellow
_exptl_crystal_density_diffrn 1.387
_exptl_crystal_density_method none
_exptl_crystal_description needle
_exptl_crystal_F_000 2640
_exptl_crystal_size_max 0.17
_exptl_crystal_size_mid 0.03
_exptl_crystal_size_min 0.02
_platon_squeeze_details
;
 One methanol molecule was refined. However, other solvents were significantly 
 disordered so that SQUEEZE was a good option. SQUEEZE determined the void
 content as 413 e/cell, which corresponds well with 4 additional methanol
 molecules and 3 water molecules. This gives total 5 methanol molecules and 
 3 water molecules per boron cage, which was implemented in a formula.
;
_refine_diff_density_max 0.627
_refine_diff_density_min -0.715
_refine_diff_density_rms 0.083
_refine_ls_extinction_coef noref
_refine_ls_extinction_method none
_refine_ls_goodness_of_fit_ref 1.048
_refine_ls_hydrogen_treatment constr
_refine_ls_matrix_type full
_refine_ls_number_parameters 719
_refine_ls_number_reflns 10489
_refine_ls_number_restraints 0
_refine_ls_restrained_S_all 1.048
_refine_ls_R_factor_all 0.0921
_refine_ls_R_factor_gt 0.0788
_refine_ls_shift/su_max 0.001
_refine_ls_shift/su_mean 0.000
_refine_ls_structure_factor_coef Fsqd
_refine_ls_weighting_details 'calc w=1/[\s^2^(Fo^2^)+(0.1026P)^2^+17.3895P] where P=(Fo^2^+2Fc^2^)/3'
_refine_ls_weighting_scheme calc
_refine_ls_wR_factor_gt 0.2102
_refine_ls_wR_factor_ref 0.2179
_reflns_number_gt 8612
_reflns_number_total 10489
_reflns_threshold_expression >2sigma(I)
_cod_data_source_file ja4069613_si_002.cif
_cod_data_source_block '[B12(OH)11NO2](P(C6H5)4)2(CH3OH)5(H2O)3_(3)'
_cod_original_sg_symbol_Hall '-P 2ybc     '
_cod_original_sg_symbol_H-M 'P 1 21/c 1 '
_cod_database_code 4120745

loop_
_symmetry_equiv_pos_as_xyz
'x, y, z'
'-x, y+1/2, -z+1/2'
'-x, -y, -z'
'x, -y-1/2, z-1/2'

loop_
_atom_site_label
_atom_site_type_symbol
_atom_site_fract_x
_atom_site_fract_y
_atom_site_fract_z
_atom_site_U_iso_or_equiv
_atom_site_adp_type
_atom_site_occupancy
_atom_site_symmetry_multiplicity
_atom_site_calc_flag
_atom_site_refinement_flags
B1 B 0.7851(6) 0.81834(16) 0.82680(15) 0.0244(9) Uani 1 1 d .
N1 N 0.7823(5) 0.87118(12) 0.81173(11) 0.0276(7) Uani 1 1 d .
O13 O 0.7908(4) 0.88137(11) 0.77275(10) 0.0347(7) Uani 1 1 d .
O14 O 0.7661(5) 0.90402(11) 0.83888(11) 0.0426(8) Uani 1 1 d .
B2 B 0.9700(6) 0.79590(16) 0.86404(15) 0.0231(9) Uani 1 1 d .
O2 O 1.1195(4) 0.82580(10) 0.88192(10) 0.0312(6) Uani 1 1 d .
H2B H 1.1650 0.8140 0.9059 0.047 Uiso 1 1 calc R
B3 B 0.9446(6) 0.77522(15) 0.80750(15) 0.0230(9) Uani 1 1 d .
O3 O 1.0804(4) 0.78817(10) 0.77800(9) 0.0281(6) Uani 1 1 d .
H3B H 1.1837 0.7937 0.7923 0.042 Uiso 1 1 calc R
B4 B 0.6970(6) 0.77229(16) 0.78933(15) 0.0251(9) Uani 1 1 d .
O4 O 0.6302(4) 0.78196(10) 0.74491(9) 0.0284(6) Uani 1 1 d .
H4B H 0.6452 0.7572 0.7296 0.043 Uiso 1 1 calc R
B5 B 0.5660(6) 0.79079(16) 0.83505(15) 0.0238(9) Uani 1 1 d .
O5 O 0.3983(4) 0.81745(10) 0.82777(9) 0.0279(6) Uani 1 1 d .
H5B H 0.3246 0.8028 0.8093 0.042 Uiso 1 1 calc R
B6 B 0.7348(6) 0.80463(16) 0.88114(14) 0.0242(9) Uani 1 1 d .
O6 O 0.6994(4) 0.84225(10) 0.91183(9) 0.0270(6) Uani 1 1 d .
H6B H 0.7050 0.8695 0.8997 0.041 Uiso 1 1 calc R
B7 B 0.9919(6) 0.73221(16) 0.85196(14) 0.0217(9) Uani 1 1 d .
O7 O 1.1644(4) 0.70645(10) 0.85826(10) 0.0290(6) Uani 1 1 d .
H7B H 1.1528 0.6792 0.8458 0.043 Uiso 1 1 calc R
B8 B 0.8277(6) 0.71769(16) 0.80584(14) 0.0222(9) Uani 1 1 d .
O8 O 0.8644(4) 0.68044(10) 0.77492(9) 0.0287(6) Uani 1 1 d .
H8B H 0.9625 0.6873 0.7632 0.043 Uiso 1 1 calc R
B9 B 0.5924(7) 0.72732(16) 0.82134(15) 0.0256(9) Uani 1 1 d .
O9 O 0.4411(4) 0.69788(10) 0.80350(9) 0.0283(6) Uani 1 1 d .
H9B H 0.3464 0.7033 0.8170 0.042 Uiso 1 1 calc R
B10 B 0.6159(6) 0.74760(16) 0.87848(14) 0.0226(9) Uani 1 1 d .
O10 O 0.4779(4) 0.73475(10) 0.90758(9) 0.0273(6) Uani 1 1 d .
H10B H 0.5231 0.7142 0.9259 0.041 Uiso 1 1 calc R
B11 B 0.8619(6) 0.75042(16) 0.89678(15) 0.0237(9) Uani 1 1 d .
O11 O 0.9311(4) 0.74117(10) 0.94143(9) 0.0296(6) Uani 1 1 d .
H11B H 1.0340 0.7555 0.9471 0.044 Uiso 1 1 calc R
B12 B 0.7736(6) 0.70262(16) 0.86040(15) 0.0236(9) Uani 1 1 d .
O12 O 0.7626(4) 0.65284(10) 0.87400(9) 0.0295(6) Uani 1 1 d .
H12B H 0.8493 0.6470 0.8936 0.044 Uiso 1 1 calc R
P1 P 0.00960(13) 0.44939(3) 0.86798(3) 0.0211(2) Uani 1 1 d .
C1 C 0.1732(5) 0.39988(14) 0.87080(13) 0.0241(8) Uani 1 1 d .
C2 C 0.1723(6) 0.36281(15) 0.90127(14) 0.0296(9) Uani 1 1 d .
H2 H 0.0894 0.3639 0.9237 0.036 Uiso 1 1 calc R
C3 C 0.2949(6) 0.32371(16) 0.89858(15) 0.0341(10) Uani 1 1 d .
H3 H 0.2955 0.2979 0.9192 0.041 Uiso 1 1 calc R
C4 C 0.4144(6) 0.32253(16) 0.86618(15) 0.0347(10) Uani 1 1 d .
H4 H 0.4948 0.2953 0.8641 0.042 Uiso 1 1 calc R
C5 C 0.4203(6) 0.35998(15) 0.83653(14) 0.0299(9) Uani 1 1 d .
H5 H 0.5069 0.3592 0.8149 0.036 Uiso 1 1 calc R
C6 C 0.2995(6) 0.39864(15) 0.83855(13) 0.0273(8) Uani 1 1 d .
H6 H 0.3018 0.4245 0.8181 0.033 Uiso 1 1 calc R
C7 C -0.1456(5) 0.44349(14) 0.81876(12) 0.0231(8) Uani 1 1 d .
C8 C -0.1128(6) 0.40916(15) 0.78639(13) 0.0306(9) Uani 1 1 d .
H8 H -0.0069 0.3883 0.7903 0.037 Uiso 1 1 calc R
C9 C -0.2359(7) 0.40565(17) 0.74854(14) 0.0352(10) Uani 1 1 d .
H9 H -0.2136 0.3825 0.7266 0.042 Uiso 1 1 calc R
C10 C -0.3914(7) 0.43607(18) 0.74301(14) 0.0388(11) Uani 1 1 d .
H10 H -0.4753 0.4337 0.7172 0.047 Uiso 1 1 calc R
C11 C -0.4236(6) 0.46953(18) 0.77484(15) 0.0363(10) Uani 1 1 d .
H11 H -0.5296 0.4903 0.7706 0.044 Uiso 1 1 calc R
C12 C -0.3039(6) 0.47357(16) 0.81308(13) 0.0285(9) Uani 1 1 d .
H12 H -0.3292 0.4964 0.8351 0.034 Uiso 1 1 calc R
C13 C 0.1407(5) 0.50541(14) 0.86825(12) 0.0227(8) Uani 1 1 d .
C14 C 0.0620(6) 0.54677(15) 0.84869(14) 0.0292(9) Uani 1 1 d .
H14 H -0.0592 0.5455 0.8334 0.035 Uiso 1 1 calc R
C15 C 0.1606(6) 0.58992(16) 0.85157(15) 0.0352(10) Uani 1 1 d .
H15 H 0.1079 0.6184 0.8378 0.042 Uiso 1 1 calc R
C16 C 0.3369(6) 0.59195(15) 0.87453(15) 0.0318(9) Uani 1 1 d .
H16 H 0.4038 0.6218 0.8765 0.038 Uiso 1 1 calc R
C17 C 0.4158(6) 0.55063(15) 0.89460(14) 0.0286(9) Uani 1 1 d .
H17 H 0.5360 0.5521 0.9104 0.034 Uiso 1 1 calc R
C18 C 0.3182(5) 0.50728(14) 0.89142(12) 0.0234(8) Uani 1 1 d .
H18 H 0.3713 0.4788 0.9049 0.028 Uiso 1 1 calc R
C19 C -0.1316(6) 0.44855(14) 0.91347(12) 0.0247(8) Uani 1 1 d .
C20 C -0.1298(6) 0.48769(15) 0.94248(13) 0.0270(8) Uani 1 1 d .
H20 H -0.0523 0.5151 0.9388 0.032 Uiso 1 1 calc R
C21 C -0.2439(6) 0.48589(17) 0.97711(14) 0.0352(10) Uani 1 1 d .
H21 H -0.2470 0.5126 0.9967 0.042 Uiso 1 1 calc R
C22 C -0.3516(6) 0.44535(17) 0.98265(14) 0.0343(10) Uani 1 1 d .
H22 H -0.4242 0.4437 1.0070 0.041 Uiso 1 1 calc R
C23 C -0.3563(6) 0.40726(17) 0.95370(14) 0.0329(9) Uani 1 1 d .
H23 H -0.4335 0.3798 0.9577 0.039 Uiso 1 1 calc R
C24 C -0.2480(6) 0.40893(16) 0.91855(13) 0.0292(9) Uani 1 1 d .
H24 H -0.2533 0.3830 0.8979 0.035 Uiso 1 1 calc R
P2 P 0.34620(13) 0.56953(3) 0.61612(3) 0.0203(2) Uani 1 1 d .
C25 C 0.4869(5) 0.51692(14) 0.60650(13) 0.0231(8) Uani 1 1 d .
C26 C 0.6345(6) 0.50523(15) 0.63784(14) 0.0286(9) Uani 1 1 d .
H26 H 0.6599 0.5250 0.6631 0.034 Uiso 1 1 calc R
C27 C 0.7432(6) 0.46449(15) 0.63168(14) 0.0309(9) Uani 1 1 d .
H27 H 0.8417 0.4559 0.6532 0.037 Uiso 1 1 calc R
C28 C 0.7089(6) 0.43632(15) 0.59439(15) 0.0300(9) Uani 1 1 d .
H28 H 0.7838 0.4084 0.5905 0.036 Uiso 1 1 calc R
C29 C 0.5663(6) 0.44844(15) 0.56275(15) 0.0317(9) Uani 1 1 d .
H29 H 0.5447 0.4293 0.5370 0.038 Uiso 1 1 calc R
C30 C 0.4539(6) 0.48900(14) 0.56883(13) 0.0263(8) Uani 1 1 d .
H30 H 0.3555 0.4974 0.5473 0.032 Uiso 1 1 calc R
C31 C 0.1799(5) 0.57900(14) 0.56903(12) 0.0234(8) Uani 1 1 d .
C32 C 0.0327(6) 0.54619(15) 0.56261(13) 0.0267(8) Uani 1 1 d .
H32 H 0.0215 0.5203 0.5827 0.032 Uiso 1 1 calc R
C33 C -0.0969(6) 0.55139(16) 0.52695(14) 0.0318(9) Uani 1 1 d .
H33 H -0.1970 0.5288 0.5222 0.038 Uiso 1 1 calc R
C34 C -0.0820(6) 0.58919(18) 0.49818(14) 0.0354(10) Uani 1 1 d .
H34 H -0.1714 0.5924 0.4735 0.042 Uiso 1 1 calc R
C35 C 0.0601(7) 0.62221(18) 0.50470(15) 0.0385(10) Uani 1 1 d .
H35 H 0.0676 0.6486 0.4849 0.046 Uiso 1 1 calc R
C36 C 0.1939(6) 0.61722(16) 0.54021(14) 0.0320(9) Uani 1 1 d .
H36 H 0.2940 0.6398 0.5446 0.038 Uiso 1 1 calc R
C37 C 0.2102(5) 0.55907(14) 0.66151(12) 0.0237(8) Uani 1 1 d .
C38 C 0.0851(6) 0.59517(15) 0.67267(13) 0.0265(8) Uani 1 1 d .
H38 H 0.0771 0.6251 0.6572 0.032 Uiso 1 1 calc R
C39 C -0.0266(6) 0.58694(15) 0.70634(13) 0.0287(9) Uani 1 1 d .
H39 H -0.1101 0.6115 0.7144 0.034 Uiso 1 1 calc R
C40 C -0.0169(6) 0.54308(16) 0.72818(13) 0.0307(9) Uani 1 1 d .
H40 H -0.0947 0.5376 0.7512 0.037 Uiso 1 1 calc R
C41 C 0.1040(6) 0.50700(16) 0.71717(14) 0.0300(9) Uani 1 1 d .
H41 H 0.1090 0.4769 0.7324 0.036 Uiso 1 1 calc R
C42 C 0.2177(6) 0.51506(14) 0.68384(13) 0.0258(8) Uani 1 1 d .
H42 H 0.3014 0.4904 0.6762 0.031 Uiso 1 1 calc R
C43 C 0.4994(5) 0.62021(14) 0.62640(13) 0.0228(8) Uani 1 1 d .
C44 C 0.4951(6) 0.64911(15) 0.66356(14) 0.0297(9) Uani 1 1 d .
H44 H 0.4065 0.6428 0.6841 0.036 Uiso 1 1 calc R
C45 C 0.6219(6) 0.68736(16) 0.67032(15) 0.0356(10) Uani 1 1 d .
H45 H 0.6202 0.7073 0.6956 0.043 Uiso 1 1 calc R
C46 C 0.7492(6) 0.69630(15) 0.64049(16) 0.0355(10) Uani 1 1 d .
H46 H 0.8352 0.7224 0.6454 0.043 Uiso 1 1 calc R
C47 C 0.7541(6) 0.66778(16) 0.60328(16) 0.0363(10) Uani 1 1 d .
H47 H 0.8428 0.6746 0.5829 0.044 Uiso 1 1 calc R
C48 C 0.6308(6) 0.62960(15) 0.59581(14) 0.0306(9) Uani 1 1 d .
H48 H 0.6341 0.6099 0.5704 0.037 Uiso 1 1 calc R
C49 C 0.5273(10) 0.5907(2) 0.7715(2) 0.0710(18) Uani 1 1 d .
H49A H 0.4357 0.5758 0.7893 0.107 Uiso 1 1 calc R
H49B H 0.5506 0.5687 0.7474 0.107 Uiso 1 1 calc R
H49C H 0.4782 0.6216 0.7596 0.107 Uiso 1 1 calc R
O15 O 0.6870(5) 0.59850(11) 0.79642(10) 0.0375(7) Uani 1 1 d .
H15A H 0.7422 0.6226 0.7867 0.056 Uiso 1 1 calc R

loop_
_atom_site_aniso_label
_atom_site_aniso_U_11
_atom_site_aniso_U_22
_atom_site_aniso_U_33
_atom_site_aniso_U_23
_atom_site_aniso_U_13
_atom_site_aniso_U_12
B1 0.024(2) 0.021(2) 0.029(2) -0.0034(17) 0.0078(18) -0.0022(17)
N1 0.0224(18) 0.0271(18) 0.0341(19) 0.0005(15) 0.0066(14) 0.0011(13)
O13 0.0389(18) 0.0334(16) 0.0339(17) 0.0071(13) 0.0150(13) 0.0021(13)
O14 0.067(2) 0.0225(15) 0.0397(18) -0.0028(13) 0.0154(16) 0.0015(15)
B2 0.021(2) 0.022(2) 0.026(2) -0.0009(17) 0.0054(17) -0.0019(17)
O2 0.0280(16) 0.0300(15) 0.0365(16) -0.0089(12) 0.0069(12) -0.0045(12)
B3 0.023(2) 0.018(2) 0.029(2) -0.0017(17) 0.0089(18) -0.0024(16)
O3 0.0211(14) 0.0302(15) 0.0337(15) -0.0011(12) 0.0068(11) -0.0026(11)
B4 0.024(2) 0.023(2) 0.029(2) -0.0010(18) 0.0078(18) -0.0033(17)
O4 0.0327(16) 0.0291(15) 0.0243(14) -0.0022(11) 0.0066(12) 0.0001(12)
B5 0.018(2) 0.026(2) 0.028(2) -0.0014(18) 0.0068(17) -0.0024(17)
O5 0.0173(14) 0.0306(15) 0.0359(16) -0.0005(12) 0.0037(11) -0.0002(11)
B6 0.025(2) 0.024(2) 0.023(2) -0.0034(17) 0.0016(17) -0.0015(17)
O6 0.0281(15) 0.0242(14) 0.0299(15) -0.0044(11) 0.0091(12) -0.0017(11)
B7 0.018(2) 0.022(2) 0.025(2) -0.0015(17) 0.0073(17) -0.0010(16)
O7 0.0212(14) 0.0221(14) 0.0440(17) -0.0067(12) 0.0050(12) 0.0017(11)
B8 0.019(2) 0.023(2) 0.026(2) -0.0006(17) 0.0075(17) -0.0032(16)
O8 0.0301(16) 0.0249(14) 0.0321(15) -0.0061(12) 0.0084(12) -0.0029(11)
B9 0.028(2) 0.025(2) 0.025(2) -0.0004(18) 0.0051(18) -0.0009(18)
O9 0.0235(15) 0.0322(15) 0.0299(15) -0.0036(12) 0.0057(11) -0.0072(12)
B10 0.021(2) 0.024(2) 0.024(2) -0.0033(17) 0.0032(17) 0.0006(17)
O10 0.0200(14) 0.0352(16) 0.0274(14) 0.0027(12) 0.0049(11) -0.0022(11)
B11 0.018(2) 0.026(2) 0.027(2) -0.0028(18) 0.0005(17) -0.0013(17)
O11 0.0285(16) 0.0324(16) 0.0278(14) -0.0008(12) 0.0014(12) -0.0020(12)
B12 0.020(2) 0.024(2) 0.027(2) -0.0013(17) 0.0020(17) 0.0000(17)
O12 0.0329(17) 0.0228(14) 0.0327(16) 0.0012(11) 0.0028(12) -0.0045(12)
P1 0.0194(5) 0.0226(5) 0.0215(5) -0.0004(4) 0.0036(4) -0.0009(4)
C1 0.021(2) 0.0249(19) 0.0261(19) -0.0064(15) -0.0004(15) -0.0046(15)
C2 0.030(2) 0.028(2) 0.030(2) 0.0018(17) 0.0013(17) -0.0031(17)
C3 0.030(2) 0.028(2) 0.043(3) 0.0049(19) -0.0025(19) 0.0017(17)
C4 0.029(2) 0.029(2) 0.046(3) -0.0057(19) 0.0012(19) 0.0005(17)
C5 0.019(2) 0.034(2) 0.037(2) -0.0096(18) 0.0042(16) -0.0008(16)
C6 0.026(2) 0.026(2) 0.030(2) -0.0021(16) 0.0027(16) -0.0047(16)
C7 0.0186(19) 0.028(2) 0.0228(19) 0.0017(15) 0.0056(14) -0.0058(15)
C8 0.037(2) 0.031(2) 0.024(2) 0.0003(17) 0.0051(17) -0.0119(18)
C9 0.042(3) 0.038(2) 0.026(2) -0.0016(18) 0.0062(18) -0.016(2)
C10 0.039(3) 0.053(3) 0.023(2) 0.008(2) -0.0045(18) -0.023(2)
C11 0.021(2) 0.051(3) 0.036(2) 0.010(2) -0.0029(17) -0.0070(19)
C12 0.024(2) 0.036(2) 0.026(2) 0.0017(17) 0.0047(16) -0.0056(17)
C13 0.024(2) 0.0220(19) 0.0225(19) -0.0022(15) 0.0052(15) 0.0002(15)
C14 0.022(2) 0.029(2) 0.035(2) 0.0029(17) -0.0030(16) -0.0013(16)
C15 0.031(2) 0.026(2) 0.048(3) 0.0072(19) -0.0033(19) 0.0017(17)
C16 0.025(2) 0.025(2) 0.045(2) -0.0027(18) 0.0038(18) -0.0056(16)
C17 0.020(2) 0.033(2) 0.033(2) -0.0046(17) 0.0012(16) 0.0020(16)
C18 0.0198(19) 0.0252(19) 0.0263(19) 0.0019(15) 0.0073(15) 0.0008(15)
C19 0.026(2) 0.028(2) 0.0187(18) -0.0006(15) -0.0030(15) 0.0068(16)
C20 0.024(2) 0.031(2) 0.026(2) -0.0011(16) 0.0012(16) 0.0025(16)
C21 0.037(3) 0.039(2) 0.030(2) -0.0021(18) 0.0054(18) 0.0090(19)
C22 0.025(2) 0.048(3) 0.031(2) 0.0084(19) 0.0076(17) 0.0040(19)
C23 0.029(2) 0.040(2) 0.030(2) 0.0082(18) 0.0076(17) -0.0031(18)
C24 0.025(2) 0.039(2) 0.025(2) -0.0014(17) 0.0037(16) -0.0053(17)
P2 0.0186(5) 0.0205(5) 0.0222(5) -0.0023(4) 0.0036(4) 0.0007(4)
C25 0.0191(19) 0.0232(19) 0.028(2) 0.0014(15) 0.0073(15) -0.0010(15)
C26 0.025(2) 0.030(2) 0.030(2) -0.0020(17) -0.0022(16) 0.0000(16)
C27 0.025(2) 0.031(2) 0.037(2) 0.0031(18) 0.0052(17) 0.0035(17)
C28 0.024(2) 0.023(2) 0.044(2) 0.0017(17) 0.0110(18) 0.0030(16)
C29 0.033(2) 0.026(2) 0.037(2) -0.0069(17) 0.0078(18) 0.0000(17)
C30 0.024(2) 0.027(2) 0.028(2) -0.0028(16) 0.0018(16) 0.0002(16)
C31 0.024(2) 0.026(2) 0.0206(18) -0.0031(15) 0.0040(15) 0.0017(15)
C32 0.028(2) 0.030(2) 0.0223(19) -0.0015(16) 0.0061(16) -0.0033(16)
C33 0.023(2) 0.042(2) 0.030(2) -0.0043(18) 0.0032(17) -0.0023(18)
C34 0.027(2) 0.054(3) 0.025(2) -0.0019(19) -0.0010(17) 0.004(2)
C35 0.042(3) 0.042(3) 0.031(2) 0.011(2) 0.0016(19) 0.001(2)
C36 0.028(2) 0.037(2) 0.031(2) 0.0056(18) -0.0003(17) -0.0037(18)
C37 0.0191(19) 0.027(2) 0.0247(19) -0.0058(16) 0.0007(15) -0.0003(15)
C38 0.028(2) 0.026(2) 0.026(2) -0.0001(16) 0.0039(16) 0.0042(16)
C39 0.024(2) 0.034(2) 0.029(2) -0.0085(17) 0.0076(16) 0.0005(17)
C40 0.031(2) 0.039(2) 0.023(2) -0.0021(17) 0.0056(16) -0.0063(18)
C41 0.028(2) 0.032(2) 0.030(2) 0.0048(17) 0.0055(17) -0.0060(17)
C42 0.025(2) 0.0235(19) 0.029(2) -0.0013(16) 0.0023(16) -0.0018(15)
C43 0.0173(19) 0.0215(18) 0.029(2) 0.0009(15) -0.0017(15) 0.0013(14)
C44 0.028(2) 0.032(2) 0.030(2) -0.0031(17) 0.0035(17) 0.0022(17)
C45 0.034(2) 0.029(2) 0.043(3) -0.0114(19) -0.0011(19) 0.0032(18)
C46 0.025(2) 0.025(2) 0.055(3) 0.0003(19) -0.0058(19) -0.0017(17)
C47 0.025(2) 0.037(2) 0.048(3) 0.003(2) 0.0045(19) -0.0025(18)
C48 0.025(2) 0.031(2) 0.036(2) -0.0046(18) 0.0077(17) -0.0023(17)
C49 0.076(5) 0.063(4) 0.073(4) -0.010(3) 0.001(4) 0.014(3)
O15 0.046(2) 0.0321(17) 0.0338(16) -0.0070(13) 0.0014(14) -0.0093(14)

loop_
_atom_type_symbol
_atom_type_description
_atom_type_scat_dispersion_real
_atom_type_scat_dispersion_imag
_atom_type_scat_source
C C 0.0181 0.0091 'International Tables Vol C Tables 4.2.6.8 and 6.1.1.4'
H H 0.0000 0.0000 'International Tables Vol C Tables 4.2.6.8 and 6.1.1.4'
N N 0.0311 0.0180 'International Tables Vol C Tables 4.2.6.8 and 6.1.1.4'
O O 0.0492 0.0322 'International Tables Vol C Tables 4.2.6.8 and 6.1.1.4'
B B 0.0090 0.0039 'International Tables Vol C Tables 4.2.6.8 and 6.1.1.4'
P P 0.2955 0.4335 'International Tables Vol C Tables 4.2.6.8 and 6.1.1.4'

loop_
_geom_angle_atom_site_label_1
_geom_angle_atom_site_label_2
_geom_angle_atom_site_label_3
_geom_angle
_geom_angle_publ_flag
N1 B1 B6 119.2(3) y
N1 B1 B2 120.9(3) y
B6 B1 B2 61.9(3) y
N1 B1 B5 117.4(3) y
B6 B1 B5 61.3(3) y
B2 B1 B5 112.1(3) y
N1 B1 B4 119.1(3) y
B6 B1 B4 111.2(3) y
B2 B1 B4 111.5(3) y
B5 B1 B4 61.7(2) y
N1 B1 B3 121.6(3) y
B6 B1 B3 111.2(3) y
B2 B1 B3 61.3(3) y
B5 B1 B3 111.4(3) y
B4 B1 B3 61.1(2) y
O13 N1 O14 120.0(3) y
O13 N1 B1 120.6(3) y
O14 N1 B1 119.3(3) y
O2 B2 B1 122.6(3) y
O2 B2 B7 124.4(3) y
B1 B2 B7 106.2(3) y
O2 B2 B3 123.7(3) y
B1 B2 B3 59.5(2) y
B7 B2 B3 60.2(2) y
O2 B2 B11 122.0(3) y
B1 B2 B11 105.2(3) y
B7 B2 B11 59.6(2) y
B3 B2 B11 107.4(3) y
O2 B2 B6 119.8(3) y
B1 B2 B6 59.0(2) y
B7 B2 B6 106.7(3) y
B3 B2 B6 107.5(3) y
B11 B2 B6 58.8(2) y
O3 B3 B1 122.5(3) y
O3 B3 B8 123.1(3) y
B1 B3 B8 106.5(3) y
O3 B3 B7 123.0(3) y
B1 B3 B7 105.4(3) y
B8 B3 B7 60.0(2) y
O3 B3 B4 121.4(3) y
B1 B3 B4 59.5(2) y
B8 B3 B4 60.6(2) y
B7 B3 B4 108.2(3) y
O3 B3 B2 120.6(3) y
B1 B3 B2 59.2(2) y
B8 B3 B2 108.1(3) y
B7 B3 B2 59.5(2) y
B4 B3 B2 108.5(3) y
O4 B4 B1 123.4(3) y
O4 B4 B9 122.2(4) y
B1 B4 B9 106.2(3) y
O4 B4 B3 121.2(3) y
B1 B4 B3 59.5(2) y
B9 B4 B3 108.1(3) y
O4 B4 B8 122.6(3) y
B1 B4 B8 105.3(3) y
B9 B4 B8 60.5(2) y
B3 B4 B8 59.0(2) y
O4 B4 B5 121.9(3) y
B1 B4 B5 59.1(2) y
B9 B4 B5 60.0(2) y
B3 B4 B5 108.0(3) y
B8 B4 B5 107.7(3) y
O5 B5 B1 120.5(3) y
O5 B5 B10 124.8(3) y
B1 B5 B10 105.5(3) y
O5 B5 B9 124.8(3) y
B1 B5 B9 105.3(3) y
B10 B5 B9 61.0(2) y
O5 B5 B6 120.9(3) y
B1 B5 B6 59.2(3) y
B10 B5 B6 59.2(2) y
B9 B5 B6 107.9(3) y
O5 B5 B4 121.0(3) y
B1 B5 B4 59.2(2) y
B10 B5 B4 107.6(3) y
B9 B5 B4 58.8(2) y
B6 B5 B4 107.6(3) y
O6 B6 B1 121.6(3) y
O6 B6 B10 123.4(3) y
B1 B6 B10 106.3(3) y
O6 B6 B11 122.7(3) y
B1 B6 B11 106.6(3) y
B10 B6 B11 60.6(2) y
O6 B6 B5 121.0(3) y
B1 B6 B5 59.6(2) y
B10 B6 B5 59.9(2) y
B11 B6 B5 108.7(3) y
O6 B6 B2 120.4(3) y
B1 B6 B2 59.1(2) y
B10 B6 B2 108.7(3) y
B11 B6 B2 60.4(2) y
B5 B6 B2 108.5(3) y
O7 B7 B8 119.6(3) y
O7 B7 B2 123.2(3) y
B8 B7 B2 108.3(3) y
O7 B7 B11 122.6(3) y
B8 B7 B11 108.3(3) y
B2 B7 B11 60.8(2) y
O7 B7 B12 120.7(3) y
B8 B7 B12 59.9(2) y
B2 B7 B12 108.4(3) y
B11 B7 B12 59.9(2) y
O7 B7 B3 121.8(3) y
B8 B7 B3 59.4(2) y
B2 B7 B3 60.4(2) y
B11 B7 B3 108.5(3) y
B12 B7 B3 107.3(3) y
O8 B8 B3 122.4(3) y
O8 B8 B12 121.1(3) y
B3 B8 B12 108.5(3) y
O8 B8 B7 122.0(3) y
B3 B8 B7 60.7(2) y
B12 B8 B7 60.2(2) y
O8 B8 B9 120.5(3) y
B3 B8 B9 108.0(3) y
B12 B8 B9 60.4(2) y
B7 B8 B9 108.6(3) y
O8 B8 B4 121.8(3) y
B3 B8 B4 60.4(2) y
B12 B8 B4 107.4(3) y
B7 B8 B4 108.6(3) y
B9 B8 B4 58.9(2) y
O9 B9 B4 121.8(3) y
O9 B9 B5 123.1(4) y
B4 B9 B5 61.2(2) y
O9 B9 B8 120.8(3) y
B4 B9 B8 60.6(2) y
B5 B9 B8 108.7(3) y
O9 B9 B12 121.0(3) y
B4 B9 B12 108.0(3) y
B5 B9 B12 106.9(3) y
B8 B9 B12 59.4(2) y
O9 B9 B10 122.8(3) y
B4 B9 B10 107.9(3) y
B5 B9 B10 59.1(2) y
B8 B9 B10 106.8(3) y
B12 B9 B10 59.1(2) y
O10 B10 B6 122.8(3) y
O10 B10 B5 121.4(3) y
B6 B10 B5 60.9(2) y
O10 B10 B12 120.8(3) y
B6 B10 B12 107.9(3) y
B5 B10 B12 108.4(3) y
O10 B10 B11 121.9(3) y
B6 B10 B11 59.9(2) y
B5 B10 B11 109.0(3) y
B12 B10 B11 60.0(2) y
O10 B10 B9 120.7(3) y
B6 B10 B9 108.3(3) y
B5 B10 B9 59.9(2) y
B12 B10 B9 60.1(2) y
B11 B10 B9 108.2(3) y
O11 B11 B6 121.8(3) y
O11 B11 B7 121.3(3) y
B6 B11 B7 108.3(3) y
O11 B11 B12 122.2(3) y
B6 B11 B12 107.5(3) y
B7 B11 B12 60.1(2) y
O11 B11 B10 122.2(3) y
B6 B11 B10 59.5(2) y
B7 B11 B10 108.1(3) y
B12 B11 B10 59.8(2) y
O11 B11 B2 121.3(3) y
B6 B11 B2 60.8(3) y
B7 B11 B2 59.6(2) y
B12 B11 B2 107.7(3) y
B10 B11 B2 108.2(3) y
O12 B12 B10 120.9(3) y
O12 B12 B8 120.8(3) y
B10 B12 B8 108.9(3) y
O12 B12 B11 122.8(3) y
B10 B12 B11 60.2(2) y
B8 B12 B11 108.3(3) y
O12 B12 B7 122.9(3) y
B10 B12 B7 108.2(3) y
B8 B12 B7 59.9(2) y
B11 B12 B7 59.9(2) y
O12 B12 B9 119.5(3) y
B10 B12 B9 60.9(2) y
B8 B12 B9 60.2(2) y
B11 B12 B9 109.0(3) y
B7 B12 B9 108.4(3) y
C1 P1 C19 111.44(18) y
C1 P1 C7 108.90(18) y
C19 P1 C7 107.46(18) y
C1 P1 C13 108.00(18) y
C19 P1 C13 109.76(18) y
C7 P1 C13 111.31(18) y
C2 C1 C6 120.1(4) y
C2 C1 P1 123.3(3) y
C6 C1 P1 116.5(3) y
C1 C2 C3 119.1(4) y
C4 C3 C2 120.0(4) y
C3 C4 C5 121.3(4) y
C6 C5 C4 119.4(4) y
C5 C6 C1 120.1(4) y
C12 C7 C8 119.6(4) y
C12 C7 P1 118.9(3) y
C8 C7 P1 121.5(3) y
C9 C8 C7 120.0(4) y
C10 C9 C8 119.9(4) y
C11 C10 C9 120.0(4) y
C10 C11 C12 121.3(4) y
C11 C12 C7 119.1(4) y
C14 C13 C18 120.4(4) y
C14 C13 P1 120.5(3) y
C18 C13 P1 118.9(3) y
C15 C14 C13 119.5(4) y
C14 C15 C16 120.3(4) y
C17 C16 C15 120.4(4) y
C18 C17 C16 119.5(4) y
C17 C18 C13 119.9(4) y
C24 C19 C20 120.3(4) y
C24 C19 P1 119.0(3) y
C20 C19 P1 120.8(3) y
C19 C20 C21 119.0(4) y
C22 C21 C20 119.8(4) y
C23 C22 C21 121.3(4) y
C22 C23 C24 119.7(4) y
C23 C24 C19 119.9(4) y
C43 P2 C37 110.98(18) y
C43 P2 C25 108.09(18) y
C37 P2 C25 110.50(18) y
C43 P2 C31 112.31(18) y
C37 P2 C31 106.06(18) y
C25 P2 C31 108.89(18) y
C30 C25 C26 120.3(4) y
C30 C25 P2 121.6(3) y
C26 C25 P2 118.1(3) y
C27 C26 C25 119.4(4) y
C28 C27 C26 120.3(4) y
C27 C28 C29 120.5(4) y
C28 C29 C30 119.8(4) y
C25 C30 C29 119.7(4) y
C36 C31 C32 120.1(4) y
C36 C31 P2 122.6(3) y
C32 C31 P2 117.2(3) y
C33 C32 C31 119.6(4) y
C34 C33 C32 120.1(4) y
C35 C34 C33 120.7(4) y
C34 C35 C36 120.1(4) y
C31 C36 C35 119.3(4) y
C42 C37 C38 119.6(4) y
C42 C37 P2 121.5(3) y
C38 C37 P2 118.8(3) y
C39 C38 C37 119.6(4) y
C40 C39 C38 119.9(4) y
C39 C40 C41 121.0(4) y
C40 C41 C42 119.5(4) y
C41 C42 C37 120.3(4) y
C44 C43 C48 120.3(4) y
C44 C43 P2 122.1(3) y
C48 C43 P2 117.6(3) y
C43 C44 C45 119.3(4) y
C46 C45 C44 120.1(4) y
C45 C46 C47 121.0(4) y
C48 C47 C46 120.2(4) y
C47 C48 C43 119.1(4) y

loop_
_geom_bond_atom_site_label_1
_geom_bond_atom_site_label_2
_geom_bond_distance
_geom_bond_publ_flag
B1 N1 1.524(5) y
B1 B6 1.776(6) y
B1 B2 1.779(7) y
B1 B5 1.783(6) y
B1 B4 1.785(6) y
B1 B3 1.785(6) y
N1 O13 1.234(4) y
N1 O14 1.240(5) y
B2 O2 1.420(5) y
B2 B7 1.800(6) y
B2 B3 1.816(6) y
B2 B11 1.820(6) y
B2 B6 1.828(6) y
B3 O3 1.433(5) y
B3 B8 1.789(6) y
B3 B7 1.812(6) y
B3 B4 1.814(6) y
B4 O4 1.426(5) y
B4 B9 1.786(6) y
B4 B8 1.817(6) y
B4 B5 1.829(6) y
B5 O5 1.409(5) y
B5 B10 1.795(6) y
B5 B9 1.809(6) y
B5 B6 1.814(6) y
B6 O6 1.436(5) y
B6 B10 1.783(6) y
B6 B11 1.790(6) y
B7 O7 1.423(5) y
B7 B8 1.800(6) y
B7 B11 1.800(6) y
B7 B12 1.804(6) y
B8 O8 1.436(5) y
B8 B12 1.799(6) y
B8 B9 1.814(6) y
B9 O9 1.422(5) y
B9 B12 1.816(6) y
B9 B10 1.830(6) y
B10 O10 1.436(5) y
B10 B12 1.797(6) y
B10 B11 1.803(6) y
B11 O11 1.435(5) y
B11 B12 1.800(6) y
B12 O12 1.435(5) y
P1 C1 1.794(4) y
P1 C19 1.796(4) y
P1 C7 1.798(4) y
P1 C13 1.804(4) y
C1 C2 1.383(6) y
C1 C6 1.400(6) y
C2 C3 1.396(6) y
C3 C4 1.370(7) y
C4 C5 1.376(6) y
C5 C6 1.376(6) y
C7 C12 1.403(6) y
C7 C8 1.404(6) y
C8 C9 1.395(6) y
C9 C10 1.392(7) y
C10 C11 1.376(7) y
C11 C12 1.392(6) y
C13 C14 1.382(6) y
C13 C18 1.400(6) y
C14 C15 1.380(6) y
C15 C16 1.391(6) y
C16 C17 1.387(6) y
C17 C18 1.381(6) y
C19 C24 1.390(6) y
C19 C20 1.395(6) y
C20 C21 1.399(6) y
C21 C22 1.376(7) y
C22 C23 1.371(7) y
C23 C24 1.385(6) y
P2 C43 1.785(4) y
P2 C37 1.793(4) y
P2 C25 1.803(4) y
P2 C31 1.805(4) y
C25 C30 1.388(6) y
C25 C26 1.400(6) y
C26 C27 1.388(6) y
C27 C28 1.383(6) y
C28 C29 1.384(6) y
C29 C30 1.398(6) y
C31 C36 1.382(6) y
C31 C32 1.389(6) y
C32 C33 1.376(6) y
C33 C34 1.373(7) y
C34 C35 1.366(7) y
C35 C36 1.390(6) y
C37 C42 1.389(6) y
C37 C38 1.401(5) y
C38 C39 1.381(6) y
C39 C40 1.378(6) y
C40 C41 1.379(6) y
C41 C42 1.382(6) y
C43 C44 1.391(6) y
C43 C48 1.412(6) y
C44 C45 1.393(6) y
C45 C46 1.372(7) y
C46 C47 1.387(7) y
C47 C48 1.378(6) y
C49 O15 1.334(8) y

loop_
_platon_squeeze_void_nr
_platon_squeeze_void_average_x
_platon_squeeze_void_average_y
_platon_squeeze_void_average_z
_platon_squeeze_void_volume
_platon_squeeze_void_count_electrons
_platon_squeeze_void_content
1 0.000 0.220 0.452 276 104 ' '
2 0.532 0.280 -0.048 276 103 ' '
3 0.995 0.720 0.048 276 103 ' '
4 0.421 0.780 0.548 276 103 ' '
